data_1535971
loop_
_publ_author_name
'Ehrlich, P.'
'Gutsche, W.'
'Seifert, H.J.'

_publ_section_title
;
 Darstellung und Kristallstruktur von Titandibromid
;
_journal_name_full 'Zeitschrift fuer Anorganische und Allgemeine Chemie'
_journal_page_first 80
_journal_page_last 86
_journal_volume 312
_journal_year 1961
_chemical_formula_sum 'Br2 Ti'
_chemical_name_systematic 'Ti Br2'
_space_group_IT_number 164
_symmetry_space_group_name_Hall '-P 3 2"'
_symmetry_space_group_name_H-M 'P -3 m 1'
_cell_angle_alpha 90
_cell_angle_beta 90
_cell_angle_gamma 120
_cell_formula_units_Z 1
_cell_length_a 3.629
_cell_length_b 3.629
_cell_length_c 6.492
_cell_volume 74.043
_citation_journal_id_ASTM ZAACAB
_cod_data_source_file Ehrlich_ZAACAB_1961_1076.cif
_cod_data_source_block Br2Ti1
_cod_original_cell_volume 74.04284
_cod_original_formula_sum 'Br2 Ti1'
_cod_database_code 1535971

loop_
_symmetry_equiv_pos_as_xyz
x,y,z
-y,x-y,z
-x+y,-x,z
y,x,-z
-x,-x+y,-z
x-y,-y,-z
-x,-y,-z
y,-x+y,-z
x-y,x,-z
-y,-x,z
x,x-y,z
-x+y,y,z

loop_
_atom_site_label
_atom_site_type_symbol
_atom_site_fract_x
_atom_site_fract_y
_atom_site_fract_z
_atom_site_occupancy
_atom_site_U_iso_or_equiv
Br1 Br-1 0.3333 0.6667 0.25 1 0.0
Ti1 Ti+2 0 0 0 1 0.0
